data_4126384
loop_
_publ_author_name
'Garner, Mary E.'
'Parker, Bernard F.'
'Hohloch, Stephan'
'Bergman, Robert G.'
'Arnold, John'

_publ_section_title
;
 Thorium Metallacycle Facilitates Catalytic Alkyne Hydrophosphination.
;
_journal_name_full 'Journal of the American Chemical Society'
_journal_paper_doi 10.1021/jacs.7b08323
_journal_year 2017
_chemical_formula_sum 'C71 H77 B2 N8 P Th'
_chemical_formula_weight 1327.03
_chemical_name_common mg089
_space_group_crystal_system monoclinic
_space_group_IT_number 14
_space_group_name_Hall '-P 2yn'
_space_group_name_H-M_alt 'P 1 21/n 1'
_symmetry_space_group_name_Hall '-P 2yn'
_symmetry_space_group_name_H-M 'P 1 21/n 1'
_atom_sites_solution_hydrogens mixed
_atom_sites_solution_primary iterative
_atom_sites_solution_secondary difmap
_audit_creation_method SHELXL-2014/7
_cell_angle_alpha 90
_cell_angle_beta 94.381(3)
_cell_angle_gamma 90
_cell_formula_units_Z 4
_cell_length_a 16.5408(9)
_cell_length_b 21.4027(11)
_cell_length_c 17.8812(10)
_cell_measurement_reflns_used 9262
_cell_measurement_temperature 100(2)
_cell_measurement_theta_max 25.37
_cell_measurement_theta_min 2.22
_cell_volume 6311.8(6)
_computing_cell_refinement 'Bruker SAINT'
_computing_data_collection 'Bruker APEX2'
_computing_data_reduction 'Bruker SAINT'
_computing_molecular_graphics ORTEP-32
_computing_publication_material WinGX
_computing_structure_refinement 'SHELXL-2014/7 (Sheldrick, 2014)'
_computing_structure_solution 'SHELXS-97 (Sheldrick 2008)'
_diffrn_ambient_temperature 100(2)
_diffrn_detector_area_resol_mean 8.366
_diffrn_measured_fraction_theta_full 1.000
_diffrn_measured_fraction_theta_max 0.999
_diffrn_measurement_device_type 'Bruker APEX-II CCD'
_diffrn_measurement_method 'phi and omega scans'
_diffrn_radiation_type MoK\a
_diffrn_radiation_wavelength 0.71073
_diffrn_reflns_av_R_equivalents 0.0689
_diffrn_reflns_av_unetI/netI 0.0462
_diffrn_reflns_Laue_measured_fraction_full 1.000
_diffrn_reflns_Laue_measured_fraction_max 0.999
_diffrn_reflns_limit_h_max 19
_diffrn_reflns_limit_h_min -19
_diffrn_reflns_limit_k_max 25
_diffrn_reflns_limit_k_min -25
_diffrn_reflns_limit_l_max 21
_diffrn_reflns_limit_l_min -21
_diffrn_reflns_number 81583
_diffrn_reflns_point_group_measured_fraction_full 1.000
_diffrn_reflns_point_group_measured_fraction_max 0.999
_diffrn_reflns_theta_full 25.000
_diffrn_reflns_theta_max 25.384
_diffrn_reflns_theta_min 1.487
_diffrn_source 'microfocus sealed tube'
_exptl_absorpt_coefficient_mu 2.436
_exptl_absorpt_correction_T_max 0.5619
_exptl_absorpt_correction_T_min 0.5012
_exptl_absorpt_correction_type multi-scan
_exptl_absorpt_process_details SADABS
_exptl_crystal_colour orange
_exptl_crystal_density_diffrn 1.396
_exptl_crystal_description column
_exptl_crystal_F_000 2696
_exptl_crystal_size_max 0.200
_exptl_crystal_size_mid 0.080
_exptl_crystal_size_min 0.080
_refine_diff_density_max 3.296
_refine_diff_density_min -0.960
_refine_diff_density_rms 0.107
_refine_ls_extinction_method none
_refine_ls_goodness_of_fit_ref 1.064
_refine_ls_hydrogen_treatment mixed
_refine_ls_matrix_type full
_refine_ls_number_parameters 766
_refine_ls_number_reflns 11586
_refine_ls_number_restraints 0
_refine_ls_restrained_S_all 1.064
_refine_ls_R_factor_all 0.0495
_refine_ls_R_factor_gt 0.0348
_refine_ls_shift/su_max 0.002
_refine_ls_shift/su_mean 0.000
_refine_ls_structure_factor_coef Fsqd
_refine_ls_weighting_details 'w=1/[\s^2^(Fo^2^)+(0.0313P)^2^+9.6718P] where P=(Fo^2^+2Fc^2^)/3'
_refine_ls_weighting_scheme calc
_refine_ls_wR_factor_gt 0.0754
_refine_ls_wR_factor_ref 0.0818
_reflns_Friedel_coverage 0.000
_reflns_number_gt 9172
_reflns_number_total 11586
_reflns_threshold_expression 'I > 2\s(I)'
_cod_data_source_file ja7b08323_si_002.cif
_cod_data_source_block 2
_cod_database_code 4126384
_shelx_shelxl_version_number 2014/7
_shelx_space_group_comment
;
The symmetry employed for this shelxl refinement is uniquely defined
by the following loop, which should always be used as a source of
symmetry information in preference to the above space-group names.
They are only intended as comments.
;
_shelx_estimated_absorpt_t_min 0.641
_shelx_estimated_absorpt_t_max 0.829

loop_
_space_group_symop_operation_xyz
'x, y, z'
'-x+1/2, y+1/2, -z+1/2'
'-x, -y, -z'
'x-1/2, -y-1/2, z-1/2'

loop_
_atom_site_label
_atom_site_type_symbol
_atom_site_fract_x
_atom_site_fract_y
_atom_site_fract_z
_atom_site_U_iso_or_equiv
_atom_site_adp_type
_atom_site_occupancy
_atom_site_site_symmetry_order
_atom_site_calc_flag
_atom_site_refinement_flags_posn
_atom_site_refinement_flags_adp
C1 C 0.4200(2) 0.17943(19) 0.5439(2) 0.0223(9) Uani 1 1 d . .
C2 C 0.4064(2) 0.33006(18) 0.5903(2) 0.0208(9) Uani 1 1 d . .
C3 C 0.2834(2) 0.30701(19) 0.3296(2) 0.0217(9) Uani 1 1 d . .
C4 C 0.4306(3) 0.21337(19) 0.3579(2) 0.0244(10) Uani 1 1 d . .
C5 C 0.4836(3) 0.1048(2) 0.6167(3) 0.0291(11) Uani 1 1 d . .
H5 H 0.4938 0.0671 0.6437 0.035 Uiso 1 1 calc R U
C6 C 0.5350(3) 0.1532(2) 0.6121(3) 0.0286(10) Uani 1 1 d . .
H6 H 0.5885 0.1559 0.6354 0.034 Uiso 1 1 calc R U
C7 C 0.5170(3) 0.3355(2) 0.6720(2) 0.0267(10) Uani 1 1 d . .
H7 H 0.5702 0.3282 0.6942 0.032 Uiso 1 1 calc R U
C8 C 0.4606(3) 0.3718(2) 0.6997(2) 0.0279(10) Uani 1 1 d . .
H8 H 0.4662 0.3954 0.7448 0.034 Uiso 1 1 calc R U
C9 C 0.2668(3) 0.3495(2) 0.2141(2) 0.0340(11) Uani 1 1 d . .
H9 H 0.2631 0.3793 0.1746 0.041 Uiso 1 1 calc R U
C10 C 0.2593(3) 0.2869(2) 0.2076(2) 0.0320(11) Uani 1 1 d . .
H10 H 0.2492 0.2643 0.1621 0.038 Uiso 1 1 calc R U
C11 C 0.4224(3) 0.1614(2) 0.2480(3) 0.0355(12) Uani 1 1 d . .
H11 H 0.4000 0.1398 0.2049 0.043 Uiso 1 1 calc R U
C12 C 0.5011(3) 0.1745(2) 0.2646(3) 0.0391(12) Uani 1 1 d . .
H12 H 0.5449 0.1642 0.2354 0.047 Uiso 1 1 calc R U
C13 C 0.3416(2) 0.08212(18) 0.5759(2) 0.0223(9) Uani 1 1 d . .
C14 C 0.2950(3) 0.0880(2) 0.6364(2) 0.0269(10) Uani 1 1 d . .
C15 C 0.2353(3) 0.0432(2) 0.6451(3) 0.0325(11) Uani 1 1 d . .
H15 H 0.2031 0.0463 0.6868 0.039 Uiso 1 1 calc R U
C16 C 0.2215(3) -0.0055(2) 0.5951(3) 0.0292(11) Uani 1 1 d . .
C17 C 0.2654(3) -0.00695(19) 0.5326(3) 0.0286(10) Uani 1 1 d . .
H17 H 0.2536 -0.0383 0.4957 0.034 Uiso 1 1 calc R U
C18 C 0.3265(3) 0.0359(2) 0.5218(3) 0.0268(10) Uani 1 1 d . .
C19 C 0.3079(3) 0.1408(2) 0.6910(3) 0.0373(12) Uani 1 1 d . .
H19A H 0.3659 0.1450 0.7058 0.056 Uiso 1 1 calc R U
H19B H 0.2786 0.1323 0.7355 0.056 Uiso 1 1 calc R U
H19C H 0.2877 0.1797 0.6674 0.056 Uiso 1 1 calc R U
C20 C 0.1612(3) -0.0558(2) 0.6104(3) 0.0406(13) Uani 1 1 d . .
H20A H 0.1496 -0.0810 0.5650 0.061 Uiso 1 1 calc R U
H20B H 0.1110 -0.0365 0.6248 0.061 Uiso 1 1 calc R U
H20C H 0.1838 -0.0826 0.6512 0.061 Uiso 1 1 calc R U
C21 C 0.3753(3) 0.0326(2) 0.4539(3) 0.0388(12) Uani 1 1 d . .
H21A H 0.3610 -0.0055 0.4255 0.058 Uiso 1 1 calc R U
H21B H 0.4332 0.0320 0.4702 0.058 Uiso 1 1 calc R U
H21C H 0.3632 0.0692 0.4220 0.058 Uiso 1 1 calc R U
C22 C 0.3222(3) 0.40766(19) 0.6565(2) 0.0239(10) Uani 1 1 d . .
C23 C 0.3289(3) 0.4707(2) 0.6380(2) 0.0278(10) Uani 1 1 d . .
C24 C 0.2605(3) 0.5083(2) 0.6431(3) 0.0318(11) Uani 1 1 d . .
H24 H 0.2633 0.5511 0.6295 0.038 Uiso 1 1 calc R U
C25 C 0.1891(3) 0.4852(2) 0.6671(3) 0.0356(12) Uani 1 1 d . .
C26 C 0.1866(3) 0.4231(2) 0.6878(3) 0.0337(11) Uani 1 1 d . .
H26 H 0.1382 0.4072 0.7060 0.040 Uiso 1 1 calc R U
C27 C 0.2523(3) 0.3827(2) 0.6832(2) 0.0258(10) Uani 1 1 d . .
C28 C 0.4069(3) 0.4981(2) 0.6159(3) 0.0352(11) Uani 1 1 d . .
H28A H 0.4434 0.5052 0.6609 0.053 Uiso 1 1 calc R U
H28B H 0.3960 0.5379 0.5900 0.053 Uiso 1 1 calc R U
H28C H 0.4324 0.4691 0.5823 0.053 Uiso 1 1 calc R U
C29 C 0.1145(3) 0.5263(2) 0.6709(3) 0.0492(14) Uani 1 1 d . .
H29A H 0.1259 0.5681 0.6519 0.074 Uiso 1 1 calc R U
H29B H 0.1005 0.5294 0.7230 0.074 Uiso 1 1 calc R U
H29C H 0.0690 0.5078 0.6402 0.074 Uiso 1 1 calc R U
C30 C 0.2464(3) 0.3156(2) 0.7064(2) 0.0314(11) Uani 1 1 d . .
H30A H 0.2186 0.3130 0.7527 0.047 Uiso 1 1 calc R U
H30B H 0.3010 0.2980 0.7149 0.047 Uiso 1 1 calc R U
H30C H 0.2158 0.2920 0.6667 0.047 Uiso 1 1 calc R U
C31 C 0.2936(3) 0.42143(19) 0.3261(2) 0.0246(10) Uani 1 1 d . .
C32 C 0.2400(3) 0.4705(2) 0.3072(3) 0.0315(11) Uani 1 1 d . .
C33 C 0.2531(3) 0.5272(2) 0.3434(3) 0.0325(11) Uani 1 1 d . .
H33 H 0.2178 0.5612 0.3306 0.039 Uiso 1 1 calc R U
C34 C 0.3165(3) 0.53573(19) 0.3980(2) 0.0275(10) Uani 1 1 d . .
C35 C 0.3666(2) 0.48519(18) 0.4162(2) 0.0222(9) Uani 1 1 d . .
H35 H 0.4098 0.4907 0.4539 0.027 Uiso 1 1 calc R U
C36 C 0.3571(2) 0.42665(19) 0.3824(2) 0.0206(9) Uani 1 1 d . .
C37 C 0.1664(3) 0.4636(3) 0.2512(3) 0.0509(15) Uani 1 1 d . .
H37A H 0.1280 0.4975 0.2586 0.076 Uiso 1 1 calc R U
H37B H 0.1401 0.4233 0.2590 0.076 Uiso 1 1 calc R U
H37C H 0.1837 0.4655 0.2001 0.076 Uiso 1 1 calc R U
C38 C 0.3289(3) 0.5976(2) 0.4380(3) 0.0403(12) Uani 1 1 d . .
H38A H 0.2966 0.5985 0.4817 0.060 Uiso 1 1 calc R U
H38B H 0.3116 0.6316 0.4038 0.060 Uiso 1 1 calc R U
H38C H 0.3864 0.6027 0.4544 0.060 Uiso 1 1 calc R U
C39 C 0.4089(2) 0.37355(18) 0.4091(2) 0.0201(9) Uani 1 1 d . .
H39A H 0.4481 0.3901 0.4488 0.024 Uiso 1 1 calc R U
H39B H 0.4406 0.3610 0.3668 0.024 Uiso 1 1 calc R U
C40 C 0.5827(3) 0.2206(2) 0.3726(3) 0.0293(10) Uani 1 1 d . .
C41 C 0.6219(3) 0.27680(19) 0.3581(2) 0.0264(10) Uani 1 1 d . .
C42 C 0.6955(3) 0.2880(2) 0.3986(3) 0.0327(11) Uani 1 1 d . .
H42 H 0.7231 0.3260 0.3904 0.039 Uiso 1 1 calc R U
C43 C 0.7301(3) 0.2461(2) 0.4504(3) 0.0339(11) Uani 1 1 d . .
C44 C 0.6909(3) 0.1899(2) 0.4598(3) 0.0364(12) Uani 1 1 d . .
H44 H 0.7147 0.1601 0.4941 0.044 Uiso 1 1 calc R U
C45 C 0.6173(3) 0.1759(2) 0.4200(3) 0.0309(11) Uani 1 1 d . .
C46 C 0.5870(3) 0.3236(2) 0.3017(3) 0.0348(11) Uani 1 1 d . .
H46A H 0.5760 0.3629 0.3273 0.052 Uiso 1 1 calc R U
H46B H 0.5364 0.3073 0.2771 0.052 Uiso 1 1 calc R U
H46C H 0.6258 0.3312 0.2640 0.052 Uiso 1 1 calc R U
C47 C 0.8074(3) 0.2626(3) 0.4967(3) 0.0431(13) Uani 1 1 d . .
H47A H 0.7942 0.2868 0.5407 0.065 Uiso 1 1 calc R U
H47B H 0.8423 0.2876 0.4664 0.065 Uiso 1 1 calc R U
H47C H 0.8358 0.2242 0.5131 0.065 Uiso 1 1 calc R U
C48 C 0.5761(3) 0.1138(2) 0.4302(3) 0.0439(13) Uani 1 1 d . .
H48A H 0.5188 0.1207 0.4382 0.066 Uiso 1 1 calc R U
H48B H 0.6025 0.0921 0.4738 0.066 Uiso 1 1 calc R U
H48C H 0.5802 0.0881 0.3852 0.066 Uiso 1 1 calc R U
C49 C 0.1182(2) 0.29487(19) 0.5319(2) 0.0199(9) Uani 1 1 d . .
C50 C 0.0472(2) 0.27637(18) 0.5656(2) 0.0197(9) Uani 1 1 d . .
C51 C -0.0140(2) 0.3202(2) 0.5722(2) 0.0251(10) Uani 1 1 d . .
H51 H -0.0623 0.3073 0.5932 0.030 Uiso 1 1 calc R U
C52 C -0.0078(3) 0.3817(2) 0.5497(3) 0.0316(11) Uani 1 1 d . .
C53 C 0.0652(3) 0.3999(2) 0.5222(2) 0.0301(11) Uani 1 1 d . .
H53 H 0.0724 0.4424 0.5087 0.036 Uiso 1 1 calc R U
C54 C 0.1270(3) 0.35796(19) 0.5140(2) 0.0222(9) Uani 1 1 d . .
C55 C 0.0351(3) 0.2119(2) 0.5948(2) 0.0290(10) Uani 1 1 d . .
H55A H -0.0037 0.2131 0.6335 0.043 Uiso 1 1 calc R U
H55B H 0.0871 0.1955 0.6165 0.043 Uiso 1 1 calc R U
H55C H 0.0143 0.1847 0.5536 0.043 Uiso 1 1 calc R U
C56 C -0.0772(3) 0.4269(2) 0.5549(3) 0.0472(14) Uani 1 1 d . .
H56A H -0.1240 0.4048 0.5725 0.071 Uiso 1 1 calc R U
H56B H -0.0919 0.4449 0.5053 0.071 Uiso 1 1 calc R U
H56C H -0.0607 0.4604 0.5902 0.071 Uiso 1 1 calc R U
C57 C 0.2049(3) 0.3809(2) 0.4839(2) 0.0288(10) Uani 1 1 d . .
H57A H 0.2119 0.3609 0.4356 0.043 Uiso 1 1 calc R U
H57B H 0.2509 0.3704 0.5195 0.043 Uiso 1 1 calc R U
H57C H 0.2022 0.4263 0.4773 0.043 Uiso 1 1 calc R U
C67 C 0.1322(2) 0.18078(19) 0.4530(2) 0.0198(9) Uani 1 1 d . .
C68 C 0.1463(2) 0.11921(19) 0.4601(2) 0.0213(9) Uani 1 1 d . .
C69 C 0.1137(2) 0.06809(18) 0.4108(2) 0.0205(9) Uani 1 1 d . .
C70 C 0.1180(2) 0.06961(19) 0.3331(2) 0.0235(9) Uani 1 1 d . .
H70 H 0.1395 0.1054 0.3103 0.028 Uiso 1 1 calc R U
C71 C 0.0911(3) 0.0193(2) 0.2888(3) 0.0284(10) Uani 1 1 d . .
H71 H 0.0951 0.0210 0.2361 0.034 Uiso 1 1 calc R U
C72 C 0.0586(3) -0.0329(2) 0.3201(3) 0.0343(11) Uani 1 1 d . .
H72 H 0.0398 -0.0670 0.2896 0.041 Uiso 1 1 calc R U
C73 C 0.0542(3) -0.0346(2) 0.3971(3) 0.0350(12) Uani 1 1 d . .
H73 H 0.0317 -0.0703 0.4194 0.042 Uiso 1 1 calc R U
C74 C 0.0818(3) 0.0147(2) 0.4419(2) 0.0289(10) Uani 1 1 d . .
H74 H 0.0789 0.0122 0.4947 0.035 Uiso 1 1 calc R U
C75 C 0.0653(2) 0.20711(19) 0.4015(2) 0.0218(9) Uani 1 1 d . .
C76 C -0.0120(2) 0.18060(19) 0.4001(2) 0.0226(9) Uani 1 1 d . .
H76 H -0.0198 0.1434 0.4276 0.027 Uiso 1 1 calc R U
C77 C -0.0775(3) 0.2075(2) 0.3595(2) 0.0282(10) Uani 1 1 d . .
H77 H -0.1296 0.1889 0.3593 0.034 Uiso 1 1 calc R U
C78 C -0.0671(3) 0.2611(2) 0.3195(3) 0.0341(12) Uani 1 1 d . .
H78 H -0.1121 0.2800 0.2921 0.041 Uiso 1 1 calc R U
C79 C 0.0093(3) 0.2878(2) 0.3188(2) 0.0312(11) Uani 1 1 d . .
H79 H 0.0164 0.3245 0.2903 0.037 Uiso 1 1 calc R U
C80 C 0.0749(3) 0.26122(19) 0.3593(2) 0.0250(10) Uani 1 1 d . .
H80 H 0.1270 0.2799 0.3586 0.030 Uiso 1 1 calc R U
B1 B 0.5245(3) 0.2655(2) 0.5529(3) 0.0229(11) Uani 1 1 d . .
H1A H 0.5842 0.2682 0.5618 0.028 Uiso 1 1 calc R U
H1B H 0.5096 0.2771 0.5000 0.028 Uiso 1 1 calc R U
B2 B 0.2869(3) 0.1931(2) 0.3040(3) 0.0267(12) Uani 1 1 d . .
H2A H 0.2683 0.1857 0.3545 0.032 Uiso 1 1 calc R U
H2B H 0.2590 0.1632 0.2685 0.032 Uiso 1 1 calc R U
N1 N 0.4128(2) 0.12087(15) 0.57433(19) 0.0227(8) Uani 1 1 d . .
N2 N 0.4961(2) 0.19773(16) 0.56748(19) 0.0243(8) Uani 1 1 d . .
N3 N 0.4839(2) 0.31058(15) 0.60578(18) 0.0213(8) Uani 1 1 d . .
N4 N 0.39179(19) 0.36855(15) 0.64937(18) 0.0210(8) Uani 1 1 d . .
N5 N 0.2809(2) 0.36159(16) 0.29074(19) 0.0248(8) Uani 1 1 d . .
N6 N 0.2690(2) 0.26128(16) 0.27862(19) 0.0246(8) Uani 1 1 d . .
N7 N 0.3801(2) 0.18511(16) 0.30491(19) 0.0253(8) Uani 1 1 d . .
N8 N 0.5060(2) 0.20567(16) 0.3324(2) 0.0279(9) Uani 1 1 d . .
P1 P 0.19329(6) 0.23570(5) 0.51159(6) 0.0199(2) Uani 1 1 d . .
Th1 Th 0.34927(2) 0.27334(2) 0.46086(2) 0.01630(5) Uani 1 1 d . .
H68 H 0.183(2) 0.1067(18) 0.498(2) 0.019(11) Uiso 1 1 d . .

loop_
_atom_site_aniso_label
_atom_site_aniso_U_11
_atom_site_aniso_U_22
_atom_site_aniso_U_33
_atom_site_aniso_U_23
_atom_site_aniso_U_13
_atom_site_aniso_U_12
C1 0.021(2) 0.021(2) 0.025(2) 0.0014(18) 0.0014(18) -0.0031(18)
C2 0.021(2) 0.021(2) 0.021(2) 0.0041(18) 0.0044(17) -0.0060(18)
C3 0.019(2) 0.022(2) 0.024(2) -0.0020(18) 0.0006(17) -0.0034(18)
C4 0.022(2) 0.022(2) 0.030(2) 0.0012(18) 0.0056(19) -0.0005(18)
C5 0.024(2) 0.026(2) 0.036(3) 0.009(2) -0.006(2) 0.0009(19)
C6 0.024(2) 0.025(2) 0.036(3) 0.004(2) -0.007(2) 0.0005(19)
C7 0.024(2) 0.033(3) 0.022(2) 0.0007(19) -0.0061(19) -0.007(2)
C8 0.029(2) 0.036(3) 0.018(2) -0.003(2) -0.0024(19) -0.010(2)
C9 0.045(3) 0.040(3) 0.016(2) 0.002(2) -0.003(2) 0.003(2)
C10 0.035(3) 0.045(3) 0.015(2) -0.004(2) -0.0038(19) 0.004(2)
C11 0.037(3) 0.033(3) 0.039(3) -0.017(2) 0.014(2) -0.003(2)
C12 0.031(3) 0.043(3) 0.045(3) -0.020(2) 0.015(2) -0.004(2)
C13 0.023(2) 0.015(2) 0.028(2) 0.0062(18) -0.0032(18) -0.0034(17)
C14 0.031(3) 0.027(2) 0.022(2) 0.0056(19) -0.0018(19) -0.002(2)
C15 0.031(3) 0.038(3) 0.028(3) 0.014(2) 0.000(2) -0.003(2)
C16 0.024(2) 0.027(2) 0.035(3) 0.011(2) -0.008(2) -0.006(2)
C17 0.026(2) 0.018(2) 0.040(3) 0.001(2) -0.008(2) 0.0003(19)
C18 0.021(2) 0.022(2) 0.036(3) 0.003(2) -0.0032(19) 0.0042(19)
C19 0.045(3) 0.038(3) 0.029(3) -0.004(2) 0.001(2) -0.008(2)
C20 0.034(3) 0.035(3) 0.051(3) 0.013(2) -0.006(2) -0.009(2)
C21 0.039(3) 0.029(3) 0.049(3) -0.006(2) 0.004(2) -0.004(2)
C22 0.029(2) 0.025(2) 0.018(2) -0.0069(18) 0.0037(18) -0.0010(19)
C23 0.034(3) 0.026(2) 0.023(2) -0.0093(19) 0.0009(19) -0.003(2)
C24 0.043(3) 0.019(2) 0.033(3) -0.005(2) 0.002(2) 0.000(2)
C25 0.039(3) 0.032(3) 0.036(3) -0.014(2) 0.002(2) 0.006(2)
C26 0.027(3) 0.040(3) 0.035(3) -0.009(2) 0.006(2) -0.009(2)
C27 0.027(2) 0.033(3) 0.018(2) -0.0098(19) 0.0019(18) -0.006(2)
C28 0.040(3) 0.030(3) 0.036(3) 0.002(2) 0.006(2) -0.008(2)
C29 0.041(3) 0.042(3) 0.065(4) -0.020(3) 0.005(3) 0.005(3)
C30 0.029(3) 0.038(3) 0.027(2) 0.000(2) 0.005(2) -0.010(2)
C31 0.028(2) 0.022(2) 0.024(2) 0.0033(18) 0.0057(19) -0.0016(19)
C32 0.033(3) 0.034(3) 0.028(3) 0.010(2) 0.005(2) 0.009(2)
C33 0.036(3) 0.026(2) 0.037(3) 0.011(2) 0.012(2) 0.013(2)
C34 0.031(3) 0.021(2) 0.033(3) 0.0039(19) 0.016(2) 0.0005(19)
C35 0.023(2) 0.021(2) 0.024(2) 0.0035(18) 0.0082(18) -0.0032(18)
C36 0.019(2) 0.025(2) 0.019(2) 0.0036(18) 0.0105(17) -0.0032(18)
C37 0.053(4) 0.054(3) 0.043(3) 0.002(3) -0.014(3) 0.021(3)
C38 0.047(3) 0.022(2) 0.054(3) 0.003(2) 0.017(3) 0.002(2)
C39 0.020(2) 0.020(2) 0.021(2) 0.0007(17) 0.0000(17) 0.0005(17)
C40 0.023(2) 0.026(2) 0.041(3) -0.003(2) 0.015(2) 0.0003(19)
C41 0.025(2) 0.025(2) 0.030(2) -0.010(2) 0.0120(19) -0.0004(19)
C42 0.026(3) 0.036(3) 0.038(3) -0.010(2) 0.014(2) -0.005(2)
C43 0.020(2) 0.044(3) 0.039(3) -0.011(2) 0.010(2) 0.002(2)
C44 0.027(3) 0.039(3) 0.044(3) 0.002(2) 0.008(2) 0.014(2)
C45 0.023(2) 0.026(2) 0.045(3) -0.005(2) 0.012(2) 0.003(2)
C46 0.030(3) 0.035(3) 0.041(3) 0.002(2) 0.010(2) -0.005(2)
C47 0.032(3) 0.055(4) 0.042(3) -0.013(3) 0.002(2) 0.004(2)
C48 0.034(3) 0.031(3) 0.068(4) 0.005(3) 0.005(3) 0.003(2)
C49 0.019(2) 0.022(2) 0.018(2) -0.0050(17) -0.0041(17) -0.0014(17)
C50 0.022(2) 0.023(2) 0.014(2) -0.0051(17) -0.0024(16) -0.0045(18)
C51 0.021(2) 0.032(2) 0.023(2) -0.0049(19) 0.0066(18) -0.002(2)
C52 0.029(3) 0.032(3) 0.034(3) -0.003(2) 0.006(2) 0.004(2)
C53 0.040(3) 0.020(2) 0.031(3) -0.0016(19) 0.007(2) 0.005(2)
C54 0.029(2) 0.023(2) 0.016(2) -0.0066(17) 0.0011(17) -0.0014(19)
C55 0.036(3) 0.029(2) 0.024(2) -0.0010(19) 0.010(2) -0.005(2)
C56 0.045(3) 0.042(3) 0.055(4) 0.003(3) 0.009(3) 0.013(3)
C57 0.032(3) 0.025(2) 0.031(3) -0.004(2) 0.010(2) -0.011(2)
C67 0.017(2) 0.025(2) 0.017(2) -0.0034(18) 0.0034(16) -0.0059(18)
C68 0.015(2) 0.024(2) 0.024(2) 0.0032(18) 0.0000(18) 0.0001(18)
C69 0.014(2) 0.020(2) 0.027(2) 0.0000(18) -0.0012(17) -0.0003(17)
C70 0.021(2) 0.022(2) 0.028(2) 0.0014(18) 0.0032(18) 0.0000(18)
C71 0.025(2) 0.032(3) 0.029(3) -0.004(2) 0.0025(19) 0.003(2)
C72 0.032(3) 0.025(2) 0.044(3) -0.009(2) -0.007(2) -0.001(2)
C73 0.039(3) 0.022(2) 0.042(3) 0.006(2) -0.010(2) -0.009(2)
C74 0.034(3) 0.030(3) 0.023(2) -0.0001(19) -0.002(2) -0.006(2)
C75 0.024(2) 0.020(2) 0.021(2) -0.0050(17) 0.0004(18) -0.0017(18)
C76 0.024(2) 0.019(2) 0.025(2) -0.0011(18) 0.0023(18) -0.0018(18)
C77 0.023(2) 0.030(2) 0.030(3) -0.002(2) -0.005(2) -0.0010(19)
C78 0.030(3) 0.035(3) 0.035(3) 0.002(2) -0.011(2) 0.002(2)
C79 0.038(3) 0.028(3) 0.026(3) 0.008(2) -0.004(2) -0.001(2)
C80 0.026(2) 0.028(2) 0.021(2) -0.0014(18) 0.0002(18) -0.0054(19)
B1 0.018(2) 0.023(3) 0.027(3) 0.002(2) -0.003(2) -0.001(2)
B2 0.029(3) 0.030(3) 0.023(3) -0.011(2) 0.012(2) -0.011(2)
N1 0.0206(18) 0.0171(18) 0.030(2) 0.0041(15) -0.0027(15) -0.0021(15)
N2 0.0217(19) 0.0216(19) 0.029(2) 0.0015(16) -0.0021(16) 0.0015(15)
N3 0.0209(18) 0.0216(19) 0.0211(18) 0.0019(15) -0.0003(14) -0.0039(15)
N4 0.0191(18) 0.0240(19) 0.0197(19) 0.0003(15) 0.0010(14) -0.0045(15)
N5 0.025(2) 0.029(2) 0.0201(19) 0.0005(16) -0.0005(15) -0.0028(16)
N6 0.0193(19) 0.031(2) 0.024(2) -0.0077(16) 0.0023(15) -0.0038(16)
N7 0.027(2) 0.0212(19) 0.029(2) -0.0069(16) 0.0081(16) -0.0046(16)
N8 0.0204(19) 0.0241(19) 0.040(2) -0.0116(17) 0.0089(17) -0.0014(15)
P1 0.0153(5) 0.0221(6) 0.0222(6) -0.0018(4) 0.0016(4) -0.0027(4)
Th1 0.01572(8) 0.01475(8) 0.01841(9) -0.00021(6) 0.00116(6) -0.00144(6)

loop_
_atom_type_symbol
_atom_type_description
_atom_type_scat_dispersion_real
_atom_type_scat_dispersion_imag
_atom_type_scat_source
C C 0.0033 0.0016 'International Tables Vol C Tables 4.2.6.8 and 6.1.1.4'
H H 0.0000 0.0000 'International Tables Vol C Tables 4.2.6.8 and 6.1.1.4'
B B 0.0013 0.0007 'International Tables Vol C Tables 4.2.6.8 and 6.1.1.4'
N N 0.0061 0.0033 'International Tables Vol C Tables 4.2.6.8 and 6.1.1.4'
P P 0.1023 0.0942 'International Tables Vol C Tables 4.2.6.8 and 6.1.1.4'
Th Th -7.2400 8.8979 'International Tables Vol C Tables 4.2.6.8 and 6.1.1.4'

loop_
_geom_angle_atom_site_label_1
_geom_angle_atom_site_label_2
_geom_angle_atom_site_label_3
_geom_angle
N2 C1 N1 104.3(3)
N2 C1 Th1 108.0(3)
N1 C1 Th1 147.8(3)
N3 C2 N4 104.2(3)
N3 C2 Th1 107.4(3)
N4 C2 Th1 148.4(3)
N6 C3 N5 106.4(3)
N6 C3 Th1 116.6(3)
N5 C3 Th1 133.7(3)
N7 C4 N8 104.0(4)
N7 C4 Th1 112.2(3)
N8 C4 Th1 143.3(3)
C6 C5 N1 106.7(4)
C6 C5 H5 126.7
N1 C5 H5 126.7
C5 C6 N2 107.4(4)
C5 C6 H6 126.3
N2 C6 H6 126.3
C8 C7 N3 107.5(4)
C8 C7 H7 126.2
N3 C7 H7 126.2
C7 C8 N4 106.8(4)
C7 C8 H8 126.6
N4 C8 H8 126.6
C10 C9 N5 106.1(4)
C10 C9 H9 127.0
N5 C9 H9 127.0
C9 C10 N6 108.1(4)
C9 C10 H10 125.9
N6 C10 H10 125.9
C12 C11 N7 107.5(4)
C12 C11 H11 126.3
N7 C11 H11 126.3
C11 C12 N8 106.6(4)
C11 C12 H12 126.7
N8 C12 H12 126.7
C14 C13 C18 121.8(4)
C14 C13 N1 118.0(4)
C18 C13 N1 119.9(4)
C13 C14 C15 117.9(4)
C13 C14 C19 121.2(4)
C15 C14 C19 120.9(4)
C16 C15 C14 122.0(4)
C16 C15 H15 119.0
C14 C15 H15 119.0
C17 C16 C15 118.1(4)
C17 C16 C20 121.8(4)
C15 C16 C20 120.1(4)
C16 C17 C18 122.1(4)
C16 C17 H17 119.0
C18 C17 H17 119.0
C17 C18 C13 117.8(4)
C17 C18 C21 121.3(4)
C13 C18 C21 120.9(4)
C14 C19 H19A 109.5
C14 C19 H19B 109.5
H19A C19 H19B 109.5
C14 C19 H19C 109.5
H19A C19 H19C 109.5
H19B C19 H19C 109.5
C16 C20 H20A 109.5
C16 C20 H20B 109.5
H20A C20 H20B 109.5
C16 C20 H20C 109.5
H20A C20 H20C 109.5
H20B C20 H20C 109.5
C18 C21 H21A 109.5
C18 C21 H21B 109.5
H21A C21 H21B 109.5
C18 C21 H21C 109.5
H21A C21 H21C 109.5
H21B C21 H21C 109.5
C27 C22 C23 122.4(4)
C27 C22 N4 120.0(4)
C23 C22 N4 117.6(4)
C22 C23 C24 117.6(4)
C22 C23 C28 121.8(4)
C24 C23 C28 120.7(4)
C25 C24 C23 122.1(4)
C25 C24 H24 118.9
C23 C24 H24 118.9
C24 C25 C26 118.2(4)
C24 C25 C29 121.7(4)
C26 C25 C29 120.2(5)
C25 C26 C27 122.7(4)
C25 C26 H26 118.7
C27 C26 H26 118.7
C22 C27 C26 117.0(4)
C22 C27 C30 122.4(4)
C26 C27 C30 120.6(4)
C23 C28 H28A 109.5
C23 C28 H28B 109.5
H28A C28 H28B 109.5
C23 C28 H28C 109.5
H28A C28 H28C 109.5
H28B C28 H28C 109.5
C25 C29 H29A 109.5
C25 C29 H29B 109.5
H29A C29 H29B 109.5
C25 C29 H29C 109.5
H29A C29 H29C 109.5
H29B C29 H29C 109.5
C27 C30 H30A 109.5
C27 C30 H30B 109.5
H30A C30 H30B 109.5
C27 C30 H30C 109.5
H30A C30 H30C 109.5
H30B C30 H30C 109.5
C32 C31 C36 122.6(4)
C32 C31 N5 119.7(4)
C36 C31 N5 117.6(4)
C33 C32 C31 118.2(4)
C33 C32 C37 118.8(4)
C31 C32 C37 123.0(4)
C32 C33 C34 121.8(4)
C32 C33 H33 119.1
C34 C33 H33 119.1
C35 C34 C33 117.9(4)
C35 C34 C38 121.0(4)
C33 C34 C38 121.0(4)
C34 C35 C36 123.5(4)
C34 C35 H35 118.2
C36 C35 H35 118.2
C35 C36 C31 115.9(4)
C35 C36 C39 120.4(4)
C31 C36 C39 123.6(4)
C32 C37 H37A 109.5
C32 C37 H37B 109.5
H37A C37 H37B 109.5
C32 C37 H37C 109.5
H37A C37 H37C 109.5
H37B C37 H37C 109.5
C34 C38 H38A 109.5
C34 C38 H38B 109.5
H38A C38 H38B 109.5
C34 C38 H38C 109.5
H38A C38 H38C 109.5
H38B C38 H38C 109.5
C36 C39 Th1 122.0(3)
C36 C39 H39A 106.8
Th1 C39 H39A 106.8
C36 C39 H39B 106.8
Th1 C39 H39B 106.8
H39A C39 H39B 106.7
C45 C40 C41 122.5(4)
C45 C40 N8 117.4(4)
C41 C40 N8 119.9(4)
C42 C41 C40 116.8(4)
C42 C41 C46 120.7(4)
C40 C41 C46 122.5(4)
C43 C42 C41 122.6(4)
C43 C42 H42 118.7
C41 C42 H42 118.7
C42 C43 C44 118.2(4)
C42 C43 C47 120.3(5)
C44 C43 C47 121.5(5)
C43 C44 C45 121.6(4)
C43 C44 H44 119.2
C45 C44 H44 119.2
C40 C45 C44 118.0(4)
C40 C45 C48 121.2(4)
C44 C45 C48 120.8(4)
C41 C46 H46A 109.5
C41 C46 H46B 109.5
H46A C46 H46B 109.5
C41 C46 H46C 109.5
H46A C46 H46C 109.5
H46B C46 H46C 109.5
C43 C47 H47A 109.5
C43 C47 H47B 109.5
H47A C47 H47B 109.5
C43 C47 H47C 109.5
H47A C47 H47C 109.5
H47B C47 H47C 109.5
C45 C48 H48A 109.5
C45 C48 H48B 109.5
H48A C48 H48B 109.5
C45 C48 H48C 109.5
H48A C48 H48C 109.5
H48B C48 H48C 109.5
C54 C49 C50 118.1(4)
C54 C49 P1 122.6(3)
C50 C49 P1 119.2(3)
C51 C50 C49 118.6(4)
C51 C50 C55 118.5(4)
C49 C50 C55 122.9(4)
C52 C51 C50 123.2(4)
C52 C51 H51 118.4
C50 C51 H51 118.4
C51 C52 C53 117.1(4)
C51 C52 C56 121.3(4)
C53 C52 C56 121.6(4)
C54 C53 C52 121.7(4)
C54 C53 H53 119.2
C52 C53 H53 119.2
C53 C54 C49 120.9(4)
C53 C54 C57 119.0(4)
C49 C54 C57 120.1(4)
C50 C55 H55A 109.5
C50 C55 H55B 109.5
H55A C55 H55B 109.5
C50 C55 H55C 109.5
H55A C55 H55C 109.5
H55B C55 H55C 109.5
C52 C56 H56A 109.5
C52 C56 H56B 109.5
H56A C56 H56B 109.5
C52 C56 H56C 109.5
H56A C56 H56C 109.5
H56B C56 H56C 109.5
C54 C57 H57A 109.5
C54 C57 H57B 109.5
H57A C57 H57B 109.5
C54 C57 H57C 109.5
H57A C57 H57C 109.5
H57B C57 H57C 109.5
C68 C67 C75 122.9(4)
C68 C67 P1 119.5(3)
C75 C67 P1 117.5(3)
C67 C68 C69 128.1(4)
C67 C68 H68 117(3)
C69 C68 H68 115(3)
C74 C69 C70 117.8(4)
C74 C69 C68 120.1(4)
C70 C69 C68 122.1(4)
C71 C70 C69 120.7(4)
C71 C70 H70 119.6
C69 C70 H70 119.6
C72 C71 C70 120.9(4)
C72 C71 H71 119.5
C70 C71 H71 119.5
C71 C72 C73 118.6(4)
C71 C72 H72 120.7
C73 C72 H72 120.7
C74 C73 C72 121.0(4)
C74 C73 H73 119.5
C72 C73 H73 119.5
C73 C74 C69 121.0(4)
C73 C74 H74 119.5
C69 C74 H74 119.5
C80 C75 C76 118.0(4)
C80 C75 C67 122.4(4)
C76 C75 C67 119.4(4)
C77 C76 C75 121.3(4)
C77 C76 H76 119.4
C75 C76 H76 119.4
C78 C77 C76 119.9(4)
C78 C77 H77 120.0
C76 C77 H77 120.0
C77 C78 C79 120.0(4)
C77 C78 H78 120.0
C79 C78 H78 120.0
C80 C79 C78 120.4(4)
C80 C79 H79 119.8
C78 C79 H79 119.8
C79 C80 C75 120.4(4)
C79 C80 H80 119.8
C75 C80 H80 119.8
N3 B1 N2 109.3(4)
N3 B1 H1A 109.8
N2 B1 H1A 109.8
N3 B1 H1B 109.8
N2 B1 H1B 109.8
H1A B1 H1B 108.3
N7 B2 N6 105.9(3)
N7 B2 H2A 110.5
N6 B2 H2A 110.5
N7 B2 H2B 110.5
N6 B2 H2B 110.5
H2A B2 H2B 108.7
C1 N1 C5 110.3(3)
C1 N1 C13 128.8(3)
C5 N1 C13 120.2(3)
C1 N2 C6 111.3(3)
C1 N2 B1 120.2(3)
C6 N2 B1 127.8(3)
C2 N3 C7 111.4(4)
C2 N3 B1 121.1(3)
C7 N3 B1 127.5(4)
C2 N4 C8 110.1(3)
C2 N4 C22 127.3(3)
C8 N4 C22 122.1(3)
C3 N5 C9 109.8(4)
C3 N5 C31 123.0(3)
C9 N5 C31 127.2(4)
C3 N6 C10 109.6(4)
C3 N6 B2 117.8(3)
C10 N6 B2 130.4(4)
C4 N7 C11 111.1(4)
C4 N7 B2 121.2(3)
C11 N7 B2 126.5(4)
C4 N8 C12 110.9(4)
C4 N8 C40 126.4(4)
C12 N8 C40 122.3(4)
C67 P1 C49 101.84(18)
C67 P1 Th1 117.62(13)
C49 P1 Th1 120.07(14)
C39 Th1 C3 65.82(12)
C39 Th1 C4 85.74(12)
C3 Th1 C4 73.30(13)
C39 Th1 C1 131.03(12)
C3 Th1 C1 146.05(12)
C4 Th1 C1 78.66(12)
C39 Th1 C2 79.36(12)
C3 Th1 C2 137.37(12)
C4 Th1 C2 129.56(12)
C1 Th1 C2 75.97(12)
C39 Th1 P1 135.90(9)
C3 Th1 P1 92.14(9)
C4 Th1 P1 125.65(9)
C1 Th1 P1 88.85(9)
C2 Th1 P1 96.71(9)

loop_
_geom_bond_atom_site_label_1
_geom_bond_atom_site_label_2
_geom_bond_distance
C1 N2 1.355(5)
C1 N1 1.375(5)
C1 Th1 2.711(4)
C2 N3 1.358(5)
C2 N4 1.376(5)
C2 Th1 2.718(4)
C3 N6 1.346(5)
C3 N5 1.358(5)
C3 Th1 2.613(4)
C4 N7 1.356(5)
C4 N8 1.370(5)
C4 Th1 2.689(4)
C5 C6 1.346(6)
C5 N1 1.388(5)
C5 H5 0.9500
C6 N2 1.371(5)
C6 H6 0.9500
C7 C8 1.338(6)
C7 N3 1.374(5)
C7 H7 0.9500
C8 N4 1.397(5)
C8 H8 0.9500
C9 C10 1.350(6)
C9 N5 1.396(5)
C9 H9 0.9500
C10 N6 1.381(6)
C10 H10 0.9500
C11 C12 1.342(6)
C11 N7 1.374(5)
C11 H11 0.9500
C12 N8 1.381(6)
C12 H12 0.9500
C13 C14 1.382(6)
C13 C18 1.393(6)
C13 N1 1.443(5)
C14 C15 1.392(6)
C14 C19 1.499(6)
C15 C16 1.382(6)
C15 H15 0.9500
C16 C17 1.379(6)
C16 C20 1.507(6)
C17 C18 1.389(6)
C17 H17 0.9500
C18 C21 1.508(6)
C19 H19A 0.9800
C19 H19B 0.9800
C19 H19C 0.9800
C20 H20A 0.9800
C20 H20B 0.9800
C20 H20C 0.9800
C21 H21A 0.9800
C21 H21B 0.9800
C21 H21C 0.9800
C22 C27 1.391(6)
C22 C23 1.395(6)
C22 N4 1.437(5)
C23 C24 1.396(6)
C23 C28 1.498(6)
C24 C25 1.379(7)
C24 H24 0.9500
C25 C26 1.382(7)
C25 C29 1.521(7)
C26 C27 1.396(6)
C26 H26 0.9500
C27 C30 1.500(6)
C28 H28A 0.9800
C28 H28B 0.9800
C28 H28C 0.9800
C29 H29A 0.9800
C29 H29B 0.9800
C29 H29C 0.9800
C30 H30A 0.9800
C30 H30B 0.9800
C30 H30C 0.9800
C31 C32 1.399(6)
C31 C36 1.402(6)
C31 N5 1.436(5)
C32 C33 1.384(6)
C32 C37 1.524(6)
C33 C34 1.389(6)
C33 H33 0.9500
C34 C35 1.386(6)
C34 C38 1.510(6)
C35 C36 1.395(6)
C35 H35 0.9500
C36 C39 1.480(5)
C37 H37A 0.9800
C37 H37B 0.9800
C37 H37C 0.9800
C38 H38A 0.9800
C38 H38B 0.9800
C38 H38C 0.9800
C39 Th1 2.563(4)
C39 H39A 0.9900
C39 H39B 0.9900
C40 C45 1.374(6)
C40 C41 1.399(6)
C40 N8 1.446(6)
C41 C42 1.389(6)
C41 C46 1.505(6)
C42 C43 1.381(7)
C42 H42 0.9500
C43 C44 1.382(7)
C43 C47 1.512(6)
C44 C45 1.395(6)
C44 H44 0.9500
C45 C48 1.512(6)
C46 H46A 0.9800
C46 H46B 0.9800
C46 H46C 0.9800
C47 H47A 0.9800
C47 H47B 0.9800
C47 H47C 0.9800
C48 H48A 0.9800
C48 H48B 0.9800
C48 H48C 0.9800
C49 C54 1.398(6)
C49 C50 1.418(6)
C49 P1 1.829(4)
C50 C51 1.392(6)
C50 C55 1.495(6)
C51 C52 1.381(6)
C51 H51 0.9500
C52 C53 1.393(6)
C52 C56 1.510(6)
C53 C54 1.378(6)
C53 H53 0.9500
C54 C57 1.514(6)
C55 H55A 0.9800
C55 H55B 0.9800
C55 H55C 0.9800
C56 H56A 0.9800
C56 H56B 0.9800
C56 H56C 0.9800
C57 H57A 0.9800
C57 H57B 0.9800
C57 H57C 0.9800
C67 C68 1.343(6)
C67 C75 1.494(5)
C67 P1 1.828(4)
C68 C69 1.480(6)
C68 H68 0.92(4)
C69 C74 1.392(6)
C69 C70 1.398(6)
C70 C71 1.390(6)
C70 H70 0.9500
C71 C72 1.377(6)
C71 H71 0.9500
C72 C73 1.384(7)
C72 H72 0.9500
C73 C74 1.383(6)
C73 H73 0.9500
C74 H74 0.9500
C75 C80 1.397(6)
C75 C76 1.398(6)
C76 C77 1.383(6)
C76 H76 0.9500
C77 C78 1.369(6)
C77 H77 0.9500
C78 C79 1.387(6)
C78 H78 0.9500
C79 C80 1.381(6)
C79 H79 0.9500
C80 H80 0.9500
B1 N3 1.541(6)
B1 N2 1.552(6)
B1 H1A 0.9900
B1 H1B 0.9900
B2 N7 1.550(6)
B2 N6 1.550(6)
B2 H2A 0.9900
B2 H2B 0.9900
P1 Th1 2.9130(11)
